data_4105908
loop_
_publ_author_name
'Ana Z. Gonz\'alez'
'Diego Benitez'
'Ekaterina Tkatchouk'
'William A. Goddard'
'F. Dean Toste'

_publ_section_title
;
 Phosphoramidite Gold(I)-Catalyzed Diastereo- and Enantioselective
 Synthesis of 3,4-Substituted Pyrrolidines
;
_journal_name_full 'Journal of the American Chemical Society'
_journal_page_first 5500
_journal_page_last 5507
_journal_paper_doi 10.1021/ja200084a
_journal_volume 133
_journal_year 2011
_chemical_absolute_configuration ad
_chemical_formula_sum 'C69 H56 Au Cl3 N O2 P'
_chemical_formula_weight 1265.43
_chemical_name_common Hg-pyrenyl-phosphoramid-AuCl
_chemical_name_systematic
;
 toste29
;
_space_group.centring_type P

_space_group_IT_number 4
_space_group.IT_number 4

_symmetry_cell_setting monoclinic
_symmetry_space_group_name_Hall 'P 2yb'
_symmetry_space_group_name_H-M 'P 1 21 1'
_atom_sites_solution_hydrogens geom
_atom_sites_solution_primary direct
_atom_sites_solution_secondary difmap
_audit_creation_method SHELXL-97
_cell_angle_alpha 90.00
_cell_angle_beta 102.863(3)
_cell_angle_gamma 90.00
_cell_formula_units_Z 2
_cell_length_a 13.2972(7)
_cell_length_b 13.2921(7)
_cell_length_c 17.5488(9)
_cell_measurement_reflns_used 9619
_cell_measurement_temperature 100(2)
_cell_measurement_theta_max 67.73
_cell_measurement_theta_min 2.58
_cell_volume 3023.9(3)
_computing_cell_refinement 'Bruker SAINT'
_computing_data_collection 'Bruker APEX2'
_computing_data_reduction 'Bruker SAINT'
_computing_molecular_graphics ORTEP-32
_computing_publication_material WinGX
_computing_structure_refinement SHELXL-97
_computing_structure_solution SIR-97
_diffrn_ambient_temperature 100(2)
_diffrn_detector_area_resol_mean 8.366
_diffrn_measured_fraction_theta_full 0.995
_diffrn_measured_fraction_theta_max 0.988
_diffrn_measurement_device_type 'Bruker APEX-II CCD'
_diffrn_measurement_method 'phi and omega scans'
_diffrn_radiation_monochromator 'HELIOS multilayer mirrors'
_diffrn_radiation_source 'microfocus rotating anode'
_diffrn_radiation_type CuK\a
_diffrn_radiation_wavelength 1.54178
_diffrn_reflns_av_R_equivalents 0.0297
_diffrn_reflns_av_sigmaI/netI 0.0264
_diffrn_reflns_limit_h_max 15
_diffrn_reflns_limit_h_min -15
_diffrn_reflns_limit_k_max 15
_diffrn_reflns_limit_k_min -13
_diffrn_reflns_limit_l_max 21
_diffrn_reflns_limit_l_min -21
_diffrn_reflns_number 53424
_diffrn_reflns_theta_full 67.00
_diffrn_reflns_theta_max 68.28
_diffrn_reflns_theta_min 2.58
_exptl_absorpt_coefficient_mu 6.384
_exptl_absorpt_correction_T_max 0.7843
_exptl_absorpt_correction_T_min 0.5146
_exptl_absorpt_correction_type analytical
_exptl_absorpt_process_details SADABS
_exptl_crystal_colour colorless
_exptl_crystal_density_diffrn 1.390
_exptl_crystal_description needle
_exptl_crystal_F_000 1276
_exptl_crystal_size_max 0.12
_exptl_crystal_size_mid 0.08
_exptl_crystal_size_min 0.04
_refine_diff_density_max 2.236
_refine_diff_density_min -1.220
_refine_diff_density_rms 0.169
_refine_ls_abs_structure_details 'Flack H D (1983), Acta Cryst. A39, 876-881'
_refine_ls_abs_structure_Flack -0.043(9)
_refine_ls_extinction_method none
_refine_ls_goodness_of_fit_ref 1.151
_refine_ls_hydrogen_treatment constr
_refine_ls_matrix_type full
_refine_ls_number_parameters 696
_refine_ls_number_reflns 9977
_refine_ls_number_restraints 1
_refine_ls_restrained_S_all 1.151
_refine_ls_R_factor_all 0.0437
_refine_ls_R_factor_gt 0.0418
_refine_ls_shift/su_max 0.001
_refine_ls_shift/su_mean 0.000
_refine_ls_structure_factor_coef Fsqd
_refine_ls_weighting_details 'calc w=1/[\s^2^(Fo^2^)+(0.0867P)^2^+4.8104P] where P=(Fo^2^+2Fc^2^)/3'
_refine_ls_weighting_scheme calc
_refine_ls_wR_factor_gt 0.1263
_refine_ls_wR_factor_ref 0.1280
_reflns_number_gt 9594
_reflns_number_total 9977
_reflns_threshold_expression >2sigma(I)
_cod_data_source_file ja200084a_si_002.cif
_cod_data_source_block toste29
_cod_depositor_comments
;
The following automatic conversions were performed:

'_exptl_absorpt_correction_type' value 'Analytical' changed to
'analytical' according to the built-in table from CIF Core dictionary
named 'cif_core.dic' version 2.4.1 from 2010-06-29.

Automatic conversion script
Id: cif_fix_values 1715 2011-07-08 13:25:40Z adriana 

The following automatic conversions were performed:

'_space_group.centring_type' value 'primitive' was replaced with the
value 'P' as specified in the replacement file
'/home/antanas/src/cod-tools/trunk/data/replacement-values/replacement_values.lst'.

Automatic conversion script
Id: cif_fix_values 5642 2017-10-24 12:04:52Z antanas 
;
_cod_database_code 4105908

loop_
_symmetry_equiv_pos_as_xyz
'x, y, z'
'-x, y+1/2, -z'

loop_
_atom_site_label
_atom_site_type_symbol
_atom_site_fract_x
_atom_site_fract_y
_atom_site_fract_z
_atom_site_U_iso_or_equiv
_atom_site_adp_type
_atom_site_occupancy
_atom_site_symmetry_multiplicity
_atom_site_calc_flag
_atom_site_refinement_flags
C1 C 0.0054(5) 0.0014(6) 0.2882(4) 0.0246(15) Uani 1 1 d .
C2 C 0.0392(5) 0.0124(6) 0.3689(4) 0.0252(15) Uani 1 1 d .
C3 C -0.0219(6) 0.0776(7) 0.4043(4) 0.0288(16) Uani 1 1 d .
H3 H -0.0060 0.0836 0.4596 0.035 Uiso 1 1 calc R
C4 C -0.1025(5) 0.1319(6) 0.3623(4) 0.027(2) Uani 1 1 d .
C5 C -0.1585(7) 0.2048(8) 0.4048(5) 0.045(2) Uani 1 1 d .
H5A H -0.1745 0.1705 0.4507 0.054 Uiso 1 1 calc R
H5B H -0.1124 0.2621 0.4241 0.054 Uiso 1 1 calc R
C6 C -0.2578(8) 0.2447(9) 0.3538(5) 0.052(3) Uani 1 1 d .
H6A H -0.2844 0.3007 0.3809 0.062 Uiso 1 1 calc R
H6B H -0.3105 0.1907 0.3442 0.062 Uiso 1 1 calc R
C7 C -0.2378(7) 0.2815(8) 0.2765(5) 0.044(2) Uani 1 1 d .
H7A H -0.3001 0.3153 0.2458 0.053 Uiso 1 1 calc R
H7B H -0.1805 0.3307 0.2862 0.053 Uiso 1 1 calc R
C8 C -0.2102(6) 0.1928(7) 0.2313(4) 0.0329(18) Uani 1 1 d .
H8A H -0.1818 0.2183 0.1874 0.039 Uiso 1 1 calc R
H8B H -0.2740 0.1549 0.2086 0.039 Uiso 1 1 calc R
C9 C -0.1320(5) 0.1208(6) 0.2803(4) 0.0283(17) Uani 1 1 d .
C10 C -0.0811(5) 0.0485(6) 0.2441(4) 0.0241(15) Uani 1 1 d .
C11 C -0.1168(5) 0.0271(6) 0.1585(4) 0.0240(14) Uani 1 1 d .
C12 C -0.2193(5) -0.0045(6) 0.1289(4) 0.0249(15) Uani 1 1 d .
C13 C -0.2869(6) -0.0382(7) 0.1825(5) 0.0337(18) Uani 1 1 d .
H13A H -0.2487 -0.0884 0.2196 0.040 Uiso 1 1 calc R
H13B H -0.3010 0.0204 0.2133 0.040 Uiso 1 1 calc R
C14 C -0.3869(8) -0.0830(13) 0.1418(7) 0.071(4) Uani 1 1 d .
H14A H -0.3752 -0.1537 0.1283 0.085 Uiso 1 1 calc R
H14B H -0.4342 -0.0836 0.1782 0.085 Uiso 1 1 calc R
C15 C -0.4356(7) -0.0305(11) 0.0721(6) 0.061(3) Uani 1 1 d .
H15A H -0.4488 0.0400 0.0853 0.074 Uiso 1 1 calc R
H15B H -0.5028 -0.0624 0.0493 0.074 Uiso 1 1 calc R
C16 C -0.3688(6) -0.0316(7) 0.0125(5) 0.0354(19) Uani 1 1 d .
H16A H -0.3969 0.0171 -0.0296 0.042 Uiso 1 1 calc R
H16B H -0.3717 -0.0993 -0.0114 0.042 Uiso 1 1 calc R
C17 C -0.2568(6) -0.0050(6) 0.0479(4) 0.0271(16) Uani 1 1 d .
C18 C -0.1929(5) 0.0237(6) -0.0021(4) 0.0260(15) Uani 1 1 d .
H18 H -0.2210 0.0267 -0.0567 0.031 Uiso 1 1 calc R
C19 C -0.0898(6) 0.0477(6) 0.0261(4) 0.0252(15) Uani 1 1 d .
C20 C -0.0526(5) 0.0440(6) 0.1070(4) 0.0247(14) Uani 1 1 d .
C21 C 0.1387(5) -0.0280(6) 0.4147(4) 0.0251(15) Uani 1 1 d .
C22 C 0.2059(6) 0.0420(7) 0.4612(4) 0.0315(17) Uani 1 1 d .
H22 H 0.1849 0.1101 0.4631 0.038 Uiso 1 1 calc R
C23 C 0.3018(6) 0.0124(7) 0.5039(4) 0.0339(18) Uani 1 1 d .
H23 H 0.3461 0.0605 0.5345 0.041 Uiso 1 1 calc R
C24 C 0.3345(6) -0.0877(7) 0.5025(4) 0.0305(17) Uani 1 1 d .
C25 C 0.4331(6) -0.1224(8) 0.5461(5) 0.039(2) Uani 1 1 d .
H25 H 0.4783 -0.0755 0.5772 0.047 Uiso 1 1 calc R
C26 C 0.4638(6) -0.2188(8) 0.5447(5) 0.039(2) Uani 1 1 d .
H26 H 0.5300 -0.2386 0.5736 0.047 Uiso 1 1 calc R
C27 C 0.3964(7) -0.2913(9) 0.4993(6) 0.036(2) Uani 1 1 d .
C28 C 0.4219(8) -0.3957(9) 0.4983(7) 0.046(3) Uani 1 1 d .
H28 H 0.4868 -0.4181 0.5277 0.055 Uiso 1 1 calc R
C29 C 0.3547(8) -0.4649(8) 0.4559(6) 0.049(2) Uani 1 1 d .
H29 H 0.3726 -0.5342 0.4578 0.058 Uiso 1 1 calc R
C30 C 0.2619(7) -0.4335(8) 0.4109(5) 0.039(2) Uani 1 1 d .
H30 H 0.2177 -0.4810 0.3797 0.046 Uiso 1 1 calc R
C31 C 0.2316(5) -0.3336(8) 0.4103(4) 0.0293(18) Uani 1 1 d .
C32 C 0.1334(6) -0.3015(6) 0.3687(4) 0.0297(16) Uani 1 1 d .
H32 H 0.0880 -0.3494 0.3389 0.036 Uiso 1 1 calc R
C33 C 0.1019(6) -0.2051(6) 0.3698(4) 0.0261(15) Uani 1 1 d .
H33 H 0.0350 -0.1869 0.3414 0.031 Uiso 1 1 calc R
C34 C 0.1674(5) -0.1301(6) 0.4131(4) 0.0260(15) Uani 1 1 d .
C35 C 0.2672(6) -0.1601(6) 0.4558(4) 0.0273(16) Uani 1 1 d .
C36 C 0.2981(6) -0.2615(7) 0.4539(5) 0.0295(17) Uani 1 1 d .
C37 C -0.0262(7) 0.0886(6) -0.0271(4) 0.0284(16) Uani 1 1 d .
C38 C 0.0219(6) 0.1803(5) -0.0077(4) 0.0289(18) Uani 1 1 d .
H38 H 0.0168 0.2115 0.0400 0.035 Uiso 1 1 calc R
C39 C 0.0772(6) 0.2283(7) -0.0553(4) 0.0323(17) Uani 1 1 d .
H39 H 0.1088 0.2915 -0.0402 0.039 Uiso 1 1 calc R
C40 C 0.0864(6) 0.1839(6) -0.1256(4) 0.0305(18) Uani 1 1 d .
C41 C 0.1422(7) 0.2320(7) -0.1763(5) 0.0386(19) Uani 1 1 d .
H41 H 0.1756 0.2944 -0.1614 0.046 Uiso 1 1 calc R
C42 C 0.1478(7) 0.1899(7) -0.2450(5) 0.038(2) Uani 1 1 d .
H42 H 0.1848 0.2239 -0.2777 0.045 Uiso 1 1 calc R
C43 C 0.1003(6) 0.0967(7) -0.2701(5) 0.0337(18) Uani 1 1 d .
C44 C 0.1001(6) 0.0545(7) -0.3442(5) 0.0353(19) Uani 1 1 d .
H44 H 0.1371 0.0871 -0.3776 0.042 Uiso 1 1 calc R
C45 C 0.0478(7) -0.0315(7) -0.3681(4) 0.0375(19) Uani 1 1 d .
H45 H 0.0470 -0.0572 -0.4188 0.045 Uiso 1 1 calc R
C46 C -0.0058(7) -0.0840(7) -0.3190(5) 0.0368(19) Uani 1 1 d .
H46 H -0.0403 -0.1451 -0.3365 0.044 Uiso 1 1 calc R
C47 C -0.0082(6) -0.0464(7) -0.2451(4) 0.0305(17) Uani 1 1 d .
C48 C -0.0604(6) -0.0943(7) -0.1927(4) 0.0312(17) Uani 1 1 d .
H48 H -0.0933 -0.1570 -0.2073 0.037 Uiso 1 1 calc R
C49 C -0.0650(6) -0.0544(6) -0.1232(4) 0.0299(16) Uani 1 1 d .
H49 H -0.0994 -0.0903 -0.0897 0.036 Uiso 1 1 calc R
C50 C -0.0190(6) 0.0414(6) -0.0983(4) 0.0254(15) Uani 1 1 d .
C51 C 0.0382(6) 0.0896(6) -0.1474(4) 0.0249(15) Uani 1 1 d .
C52 C 0.0440(6) 0.0458(6) -0.2207(4) 0.0296(16) Uani 1 1 d .
C53 C 0.3295(5) -0.0399(6) 0.2055(4) 0.0265(15) Uani 1 1 d .
H53 H 0.3623 -0.0884 0.1748 0.032 Uiso 1 1 calc R
C54 C 0.3640(6) -0.0717(6) 0.2915(4) 0.0308(17) Uani 1 1 d .
H54A H 0.3428 -0.0204 0.3249 0.046 Uiso 1 1 calc R
H54B H 0.4393 -0.0787 0.3053 0.046 Uiso 1 1 calc R
H54C H 0.3320 -0.1362 0.2993 0.046 Uiso 1 1 calc R
C55 C 0.3679(6) 0.0647(6) 0.1891(5) 0.0297(17) Uani 1 1 d .
C56 C 0.3295(8) 0.1077(8) 0.1171(6) 0.047(2) Uani 1 1 d .
H56 H 0.2794 0.0732 0.0791 0.056 Uiso 1 1 calc R
C57 C 0.3651(10) 0.2034(10) 0.1001(7) 0.065(4) Uani 1 1 d .
H57 H 0.3387 0.2330 0.0504 0.078 Uiso 1 1 calc R
C58 C 0.4385(9) 0.2551(10) 0.1556(7) 0.066(3) Uani 1 1 d .
H58 H 0.4619 0.3200 0.1447 0.079 Uiso 1 1 calc R
C59 C 0.4750(8) 0.2100(10) 0.2250(7) 0.058(3) Uani 1 1 d .
H59 H 0.5261 0.2435 0.2630 0.070 Uiso 1 1 calc R
C60 C 0.4402(7) 0.1155(8) 0.2429(5) 0.041(2) Uani 1 1 d .
H60 H 0.4670 0.0865 0.2928 0.049 Uiso 1 1 calc R
C61 C 0.1741(6) -0.1403(7) 0.1277(4) 0.0321(18) Uani 1 1 d .
H61 H 0.0990 -0.1291 0.1052 0.039 Uiso 1 1 calc R
C62 C 0.1827(7) -0.2332(7) 0.1801(5) 0.040(2) Uani 1 1 d .
H62A H 0.2553 -0.2451 0.2051 0.060 Uiso 1 1 calc R
H62B H 0.1551 -0.2919 0.1485 0.060 Uiso 1 1 calc R
H62C H 0.1433 -0.2222 0.2204 0.060 Uiso 1 1 calc R
C63 C 0.2257(6) -0.1533(7) 0.0589(4) 0.0330(18) Uani 1 1 d .
C64 C 0.1996(7) -0.0898(9) -0.0038(5) 0.046(2) Uani 1 1 d .
H64 H 0.1487 -0.0396 -0.0040 0.056 Uiso 1 1 calc R
C65 C 0.2453(8) -0.0973(11) -0.0663(5) 0.058(3) Uani 1 1 d .
H65 H 0.2249 -0.0528 -0.1094 0.070 Uiso 1 1 calc R
C66 C 0.3196(7) -0.1676(8) -0.0676(5) 0.045(2) Uani 1 1 d .
H66 H 0.3523 -0.1712 -0.1104 0.053 Uiso 1 1 calc R
C67 C 0.3463(8) -0.2328(8) -0.0062(6) 0.051(3) Uani 1 1 d .
H67 H 0.3971 -0.2828 -0.0069 0.061 Uiso 1 1 calc R
C68 C 0.3002(8) -0.2270(7) 0.0574(6) 0.044(2) Uani 1 1 d .
H68 H 0.3192 -0.2729 0.0996 0.053 Uiso 1 1 calc R
C69 C -0.2077(9) -0.1222(11) 0.4621(7) 0.068(3) Uani 1 1 d .
H69A H -0.2302 -0.1352 0.5113 0.081 Uiso 1 1 calc R
H69B H -0.1861 -0.0509 0.4625 0.081 Uiso 1 1 calc R
N1 N 0.2141(4) -0.0475(5) 0.1732(3) 0.0264(13) Uani 1 1 d .
O1 O 0.0691(4) -0.0516(4) 0.2475(3) 0.0244(10) Uani 1 1 d .
O2 O 0.0520(4) 0.0684(4) 0.1341(3) 0.0255(11) Uani 1 1 d .
P1 P 0.13654(13) 0.02543(15) 0.20773(9) 0.0221(4) Uani 1 1 d .
Cl1 Cl 0.26599(14) 0.28871(16) 0.35805(11) 0.0348(4) Uani 1 1 d .
Cl2 Cl -0.1025(2) -0.1986(2) 0.45929(15) 0.0549(6) Uani 1 1 d .
Cl3 Cl -0.3086(5) -0.1412(10) 0.3856(3) 0.246(6) Uani 1 1 d .
Au1 Au 0.205148(16) 0.15283(3) 0.281849(12) 0.02288(9) Uani 1 1 d .

loop_
_atom_site_aniso_label
_atom_site_aniso_U_11
_atom_site_aniso_U_22
_atom_site_aniso_U_33
_atom_site_aniso_U_23
_atom_site_aniso_U_13
_atom_site_aniso_U_12
C1 0.028(3) 0.027(4) 0.020(3) -0.001(3) 0.008(3) 0.004(3)
C2 0.027(3) 0.031(4) 0.019(3) 0.003(3) 0.009(3) 0.000(3)
C3 0.030(4) 0.042(5) 0.017(3) 0.002(3) 0.009(3) 0.005(3)
C4 0.028(3) 0.037(6) 0.019(3) -0.005(3) 0.011(2) 0.003(3)
C5 0.054(5) 0.059(6) 0.023(4) -0.004(4) 0.010(4) 0.025(5)
C6 0.050(5) 0.076(8) 0.030(4) -0.003(4) 0.012(4) 0.034(5)
C7 0.042(5) 0.055(6) 0.031(4) -0.008(4) -0.002(3) 0.016(4)
C8 0.036(4) 0.044(5) 0.019(3) 0.001(3) 0.008(3) 0.018(3)
C9 0.026(3) 0.038(5) 0.023(3) 0.000(3) 0.009(3) 0.006(3)
C10 0.021(3) 0.032(4) 0.020(3) -0.002(3) 0.005(3) -0.001(3)
C11 0.027(3) 0.024(4) 0.020(3) 0.001(3) 0.004(3) 0.008(3)
C12 0.025(3) 0.027(4) 0.023(3) 0.001(3) 0.004(3) 0.005(3)
C13 0.026(4) 0.038(5) 0.038(4) 0.001(3) 0.009(3) 0.000(3)
C14 0.039(5) 0.120(12) 0.051(6) -0.007(7) 0.008(5) -0.034(6)
C15 0.033(5) 0.095(10) 0.053(6) 0.009(6) 0.002(4) -0.006(5)
C16 0.026(4) 0.040(5) 0.037(4) -0.005(4) -0.001(3) -0.002(3)
C17 0.025(4) 0.029(5) 0.025(4) -0.004(3) 0.001(3) 0.000(3)
C18 0.032(4) 0.027(4) 0.017(3) -0.001(3) 0.001(3) 0.004(3)
C19 0.037(4) 0.019(4) 0.020(3) -0.001(3) 0.008(3) 0.003(3)
C20 0.027(3) 0.023(4) 0.024(3) 0.001(3) 0.004(3) 0.002(3)
C21 0.025(3) 0.038(5) 0.014(3) 0.004(3) 0.008(3) -0.002(3)
C22 0.034(4) 0.041(5) 0.023(3) -0.001(3) 0.012(3) -0.007(3)
C23 0.033(4) 0.048(5) 0.019(3) 0.001(3) 0.001(3) -0.014(4)
C24 0.025(3) 0.045(5) 0.022(3) 0.005(3) 0.006(3) -0.009(3)
C25 0.026(4) 0.061(6) 0.030(4) 0.012(4) 0.005(3) -0.011(4)
C26 0.022(4) 0.054(6) 0.040(4) 0.012(4) 0.005(3) 0.001(4)
C27 0.027(4) 0.053(6) 0.031(4) 0.008(4) 0.013(3) -0.002(4)
C28 0.030(5) 0.056(7) 0.054(6) 0.013(5) 0.016(4) 0.010(4)
C29 0.049(5) 0.046(6) 0.057(6) 0.006(5) 0.026(5) 0.012(5)
C30 0.038(4) 0.047(6) 0.036(4) -0.003(4) 0.018(4) 0.005(4)
C31 0.029(3) 0.035(6) 0.027(3) 0.003(4) 0.014(2) 0.000(4)
C32 0.037(4) 0.031(4) 0.022(3) -0.003(3) 0.011(3) -0.004(3)
C33 0.029(3) 0.032(4) 0.018(3) 0.003(3) 0.007(3) 0.000(3)
C34 0.025(3) 0.042(5) 0.013(3) 0.002(3) 0.009(3) -0.001(3)
C35 0.027(4) 0.040(5) 0.017(3) 0.004(3) 0.011(3) -0.003(3)
C36 0.023(4) 0.043(5) 0.027(4) 0.008(3) 0.016(3) 0.000(3)
C37 0.046(4) 0.027(4) 0.013(3) 0.002(3) 0.007(3) 0.004(3)
C38 0.047(4) 0.020(5) 0.019(3) -0.001(3) 0.005(3) -0.004(3)
C39 0.036(4) 0.033(5) 0.026(4) -0.001(3) 0.003(3) -0.007(3)
C40 0.036(4) 0.031(5) 0.023(3) 0.005(3) 0.003(3) 0.001(3)
C41 0.046(5) 0.034(5) 0.037(4) 0.004(4) 0.012(4) -0.008(4)
C42 0.039(4) 0.045(5) 0.031(4) 0.010(3) 0.013(3) -0.001(4)
C43 0.029(4) 0.042(5) 0.030(4) -0.001(4) 0.007(3) 0.004(4)
C44 0.034(4) 0.046(5) 0.028(4) 0.006(3) 0.013(3) 0.012(4)
C45 0.047(5) 0.047(6) 0.019(3) -0.004(3) 0.009(3) 0.006(4)
C46 0.041(4) 0.041(5) 0.030(4) -0.010(3) 0.012(3) 0.003(4)
C47 0.034(4) 0.038(5) 0.020(3) 0.001(3) 0.004(3) 0.002(3)
C48 0.033(4) 0.036(5) 0.025(4) -0.005(3) 0.005(3) -0.006(3)
C49 0.037(4) 0.026(4) 0.027(4) 0.004(3) 0.008(3) 0.000(3)
C50 0.034(4) 0.024(4) 0.018(3) -0.002(3) 0.004(3) 0.002(3)
C51 0.030(4) 0.023(4) 0.022(3) 0.003(3) 0.006(3) 0.004(3)
C52 0.028(4) 0.039(5) 0.019(3) 0.001(3) -0.001(3) 0.004(3)
C53 0.021(3) 0.037(5) 0.022(3) -0.003(3) 0.006(3) 0.000(3)
C54 0.034(4) 0.032(5) 0.026(4) 0.002(3) 0.008(3) 0.007(3)
C55 0.024(3) 0.035(5) 0.034(4) 0.001(3) 0.015(3) -0.001(3)
C56 0.050(6) 0.054(6) 0.035(5) 0.008(4) 0.007(4) -0.020(5)
C57 0.064(7) 0.070(8) 0.052(7) 0.026(6) -0.003(5) -0.022(6)
C58 0.067(7) 0.059(8) 0.072(7) 0.021(6) 0.014(6) -0.026(6)
C59 0.045(6) 0.068(8) 0.058(7) 0.004(5) 0.001(5) -0.021(5)
C60 0.038(5) 0.046(6) 0.035(4) 0.001(4) 0.001(4) -0.015(4)
C61 0.028(4) 0.044(5) 0.026(4) -0.012(3) 0.010(3) -0.008(3)
C62 0.050(5) 0.032(5) 0.045(5) -0.007(4) 0.025(4) -0.007(4)
C63 0.032(4) 0.039(5) 0.030(4) -0.014(3) 0.012(3) -0.006(3)
C64 0.035(4) 0.078(8) 0.027(4) -0.007(4) 0.008(3) 0.006(4)
C65 0.045(5) 0.107(10) 0.020(4) -0.007(5) 0.001(4) 0.003(6)
C66 0.050(5) 0.060(6) 0.024(4) -0.020(4) 0.009(4) -0.007(5)
C67 0.062(6) 0.041(6) 0.060(6) -0.019(5) 0.035(5) 0.001(5)
C68 0.061(6) 0.031(5) 0.050(5) -0.008(4) 0.032(5) -0.005(4)
C69 0.068(7) 0.080(9) 0.061(7) -0.002(6) 0.027(6) 0.013(6)
N1 0.023(3) 0.037(4) 0.022(3) -0.003(3) 0.010(2) -0.002(3)
O1 0.025(2) 0.029(3) 0.020(2) -0.001(2) 0.0080(19) -0.001(2)
O2 0.025(2) 0.034(3) 0.015(2) 0.000(2) 0.0006(18) -0.006(2)
P1 0.0213(8) 0.0302(10) 0.0155(7) -0.0004(7) 0.0059(6) 0.0006(7)
Cl1 0.0329(9) 0.0360(11) 0.0330(9) -0.0108(8) 0.0018(7) 0.0020(8)
Cl2 0.0617(14) 0.0548(15) 0.0532(13) -0.0106(11) 0.0235(11) -0.0015(11)
Cl3 0.119(4) 0.536(17) 0.068(3) -0.066(5) -0.010(3) 0.152(7)
Au1 0.02236(13) 0.02808(16) 0.01815(12) -0.00216(14) 0.00444(8) 0.00099(15)

loop_
_atom_type_symbol
_atom_type_description
_atom_type_scat_dispersion_real
_atom_type_scat_dispersion_imag
_atom_type_scat_source
C C 0.0181 0.0091 'International Tables Vol C Tables 4.2.6.8 and 6.1.1.4'
H H 0.0000 0.0000 'International Tables Vol C Tables 4.2.6.8 and 6.1.1.4'
N N 0.0311 0.0180 'International Tables Vol C Tables 4.2.6.8 and 6.1.1.4'
O O 0.0492 0.0322 'International Tables Vol C Tables 4.2.6.8 and 6.1.1.4'
P P 0.2955 0.4335 'International Tables Vol C Tables 4.2.6.8 and 6.1.1.4'
Cl Cl 0.3639 0.7018 'International Tables Vol C Tables 4.2.6.8 and 6.1.1.4'
Au Au -4.4197 7.2980 'International Tables Vol C Tables 4.2.6.8 and 6.1.1.4'

loop_
_geom_angle_atom_site_label_1
_geom_angle_atom_site_label_2
_geom_angle_atom_site_label_3
_geom_angle
C10 C1 C2 124.0(7)
C10 C1 O1 117.5(6)
C2 C1 O1 118.2(6)
C1 C2 C3 114.9(7)
C1 C2 C21 123.9(6)
C3 C2 C21 120.7(6)
C4 C3 C2 122.9(6)
C4 C3 H3 118.5
C2 C3 H3 118.5
C3 C4 C9 120.1(6)
C3 C4 C5 119.1(6)
C9 C4 C5 120.8(7)
C6 C5 C4 113.1(7)
C6 C5 H5A 109.0
C4 C5 H5A 109.0
C6 C5 H5B 109.0
C4 C5 H5B 109.0
H5A C5 H5B 107.8
C5 C6 C7 109.7(8)
C5 C6 H6A 109.7
C7 C6 H6A 109.7
C5 C6 H6B 109.7
C7 C6 H6B 109.7
H6A C6 H6B 108.2
C8 C7 C6 109.2(9)
C8 C7 H7A 109.8
C6 C7 H7A 109.8
C8 C7 H7B 109.8
C6 C7 H7B 109.8
H7A C7 H7B 108.3
C7 C8 C9 114.0(6)
C7 C8 H8A 108.7
C9 C8 H8A 108.7
C7 C8 H8B 108.7
C9 C8 H8B 108.7
H8A C8 H8B 107.6
C10 C9 C4 118.6(7)
C10 C9 C8 120.6(6)
C4 C9 C8 120.5(6)
C1 C10 C9 118.8(6)
C1 C10 C11 120.8(6)
C9 C10 C11 120.4(6)
C20 C11 C12 119.5(6)
C20 C11 C10 121.1(6)
C12 C11 C10 119.3(6)
C17 C12 C11 118.2(7)
C17 C12 C13 120.4(7)
C11 C12 C13 121.4(6)
C14 C13 C12 114.5(7)
C14 C13 H13A 108.6
C12 C13 H13A 108.6
C14 C13 H13B 108.6
C12 C13 H13B 108.6
H13A C13 H13B 107.6
C15 C14 C13 113.6(11)
C15 C14 H14A 108.8
C13 C14 H14A 108.8
C15 C14 H14B 108.8
C13 C14 H14B 108.8
H14A C14 H14B 107.7
C14 C15 C16 111.3(9)
C14 C15 H15A 109.4
C16 C15 H15A 109.4
C14 C15 H15B 109.4
C16 C15 H15B 109.4
H15A C15 H15B 108.0
C15 C16 C17 112.7(7)
C15 C16 H16A 109.1
C17 C16 H16A 109.1
C15 C16 H16B 109.1
C17 C16 H16B 109.1
H16A C16 H16B 107.8
C12 C17 C18 120.4(7)
C12 C17 C16 120.8(7)
C18 C17 C16 118.8(7)
C19 C18 C17 121.9(6)
C19 C18 H18 119.1
C17 C18 H18 119.1
C18 C19 C20 116.9(6)
C18 C19 C37 120.9(6)
C20 C19 C37 121.7(7)
C11 C20 C19 122.4(7)
C11 C20 O2 121.5(6)
C19 C20 O2 115.9(6)
C34 C21 C22 120.4(7)
C34 C21 C2 123.3(7)
C22 C21 C2 116.4(7)
C23 C22 C21 120.7(8)
C23 C22 H22 119.6
C21 C22 H22 119.6
C22 C23 C24 120.8(7)
C22 C23 H23 119.6
C24 C23 H23 119.6
C23 C24 C35 119.3(7)
C23 C24 C25 123.0(8)
C35 C24 C25 117.7(8)
C26 C25 C24 122.6(8)
C26 C25 H25 118.7
C24 C25 H25 118.7
C25 C26 C27 119.7(8)
C25 C26 H26 120.1
C27 C26 H26 120.1
C36 C27 C28 116.9(10)
C36 C27 C26 120.5(10)
C28 C27 C26 122.6(10)
C29 C28 C27 121.8(10)
C29 C28 H28 119.1
C27 C28 H28 119.1
C30 C29 C28 119.9(10)
C30 C29 H29 120.1
C28 C29 H29 120.1
C29 C30 C31 121.2(10)
C29 C30 H30 119.4
C31 C30 H30 119.4
C30 C31 C36 120.0(8)
C30 C31 C32 121.8(8)
C36 C31 C32 118.2(9)
C33 C32 C31 122.2(8)
C33 C32 H32 118.9
C31 C32 H32 118.9
C32 C33 C34 121.2(7)
C32 C33 H33 119.4
C34 C33 H33 119.4
C21 C34 C33 123.2(7)
C21 C34 C35 118.8(7)
C33 C34 C35 118.1(7)
C36 C35 C34 119.7(7)
C36 C35 C24 120.3(7)
C34 C35 C24 120.0(8)
C31 C36 C35 120.8(7)
C31 C36 C27 120.1(9)
C35 C36 C27 119.1(8)
C38 C37 C50 119.3(7)
C38 C37 C19 117.5(7)
C50 C37 C19 123.1(7)
C37 C38 C39 122.4(7)
C37 C38 H38 118.8
C39 C38 H38 118.8
C38 C39 C40 120.0(7)
C38 C39 H39 120.0
C40 C39 H39 120.0
C39 C40 C51 119.2(7)
C39 C40 C41 121.4(8)
C51 C40 C41 119.5(7)
C42 C41 C40 120.8(8)
C42 C41 H41 119.6
C40 C41 H41 119.6
C41 C42 C43 122.2(8)
C41 C42 H42 118.9
C43 C42 H42 118.9
C44 C43 C42 122.9(8)
C44 C43 C52 118.3(8)
C42 C43 C52 118.7(7)
C45 C44 C43 121.0(8)
C45 C44 H44 119.5
C43 C44 H44 119.5
C44 C45 C46 121.3(7)
C44 C45 H45 119.4
C46 C45 H45 119.4
C47 C46 C45 120.5(8)
C47 C46 H46 119.8
C45 C46 H46 119.8
C46 C47 C48 123.8(8)
C46 C47 C52 118.4(7)
C48 C47 C52 117.8(7)
C49 C48 C47 122.5(8)
C49 C48 H48 118.7
C47 C48 H48 118.7
C48 C49 C50 121.6(7)
C48 C49 H49 119.2
C50 C49 H49 119.2
C37 C50 C51 118.9(7)
C37 C50 C49 123.5(7)
C51 C50 C49 117.6(7)
C40 C51 C50 120.3(7)
C40 C51 C52 119.3(7)
C50 C51 C52 120.3(7)
C47 C52 C51 120.0(7)
C47 C52 C43 120.5(7)
C51 C52 C43 119.5(7)
N1 C53 C55 110.0(6)
N1 C53 C54 113.9(6)
C55 C53 C54 113.3(6)
N1 C53 H53 106.3
C55 C53 H53 106.3
C54 C53 H53 106.3
C53 C54 H54A 109.5
C53 C54 H54B 109.5
H54A C54 H54B 109.5
C53 C54 H54C 109.5
H54A C54 H54C 109.5
H54B C54 H54C 109.5
C60 C55 C56 119.3(8)
C60 C55 C53 122.1(7)
C56 C55 C53 118.6(7)
C55 C56 C57 119.6(10)
C55 C56 H56 120.2
C57 C56 H56 120.2
C58 C57 C56 120.8(11)
C58 C57 H57 119.6
C56 C57 H57 119.6
C59 C58 C57 117.8(11)
C59 C58 H58 121.1
C57 C58 H58 121.1
C58 C59 C60 122.1(11)
C58 C59 H59 118.9
C60 C59 H59 118.9
C55 C60 C59 120.4(9)
C55 C60 H60 119.8
C59 C60 H60 119.8
N1 C61 C63 110.2(6)
N1 C61 C62 111.9(6)
C63 C61 C62 113.5(7)
N1 C61 H61 107.0
C63 C61 H61 107.0
C62 C61 H61 107.0
C61 C62 H62A 109.5
C61 C62 H62B 109.5
H62A C62 H62B 109.5
C61 C62 H62C 109.5
H62A C62 H62C 109.5
H62B C62 H62C 109.5
C64 C63 C68 118.1(7)
C64 C63 C61 119.3(8)
C68 C63 C61 122.7(8)
C63 C64 C65 121.4(10)
C63 C64 H64 119.3
C65 C64 H64 119.3
C66 C65 C64 121.0(10)
C66 C65 H65 119.5
C64 C65 H65 119.5
C65 C66 C67 118.8(9)
C65 C66 H66 120.6
C67 C66 H66 120.6
C66 C67 C68 121.0(10)
C66 C67 H67 119.5
C68 C67 H67 119.5
C67 C68 C63 119.7(9)
C67 C68 H68 120.1
C63 C68 H68 120.1
Cl3 C69 Cl2 113.0(8)
Cl3 C69 H69A 109.0
Cl2 C69 H69A 109.0
Cl3 C69 H69B 109.0
Cl2 C69 H69B 109.0
H69A C69 H69B 107.8
C61 N1 C53 117.6(6)
C61 N1 P1 120.5(5)
C53 N1 P1 119.6(5)
C1 O1 P1 110.8(5)
C20 O2 P1 130.5(5)
O2 P1 O1 102.4(3)
O2 P1 N1 107.4(3)
O1 P1 N1 104.0(3)
O2 P1 Au1 108.8(2)
O1 P1 Au1 115.34(19)
N1 P1 Au1 117.6(2)
P1 Au1 Cl1 176.39(7)

loop_
_geom_bond_atom_site_label_1
_geom_bond_atom_site_label_2
_geom_bond_distance
C1 C10 1.385(10)
C1 C2 1.396(10)
C1 O1 1.412(8)
C2 C3 1.422(10)
C2 C21 1.488(10)
C3 C4 1.363(10)
C3 H3 0.9500
C4 C9 1.413(9)
C4 C5 1.516(10)
C5 C6 1.516(12)
C5 H5A 0.9900
C5 H5B 0.9900
C6 C7 1.521(13)
C6 H6A 0.9900
C6 H6B 0.9900
C7 C8 1.511(12)
C7 H7A 0.9900
C7 H7B 0.9900
C8 C9 1.530(10)
C8 H8A 0.9900
C8 H8B 0.9900
C9 C10 1.405(10)
C10 C11 1.500(9)
C11 C20 1.393(10)
C11 C12 1.410(10)
C12 C17 1.398(10)
C12 C13 1.506(10)
C13 C14 1.486(12)
C13 H13A 0.9900
C13 H13B 0.9900
C14 C15 1.432(17)
C14 H14A 0.9900
C14 H14B 0.9900
C15 C16 1.517(13)
C15 H15A 0.9900
C15 H15B 0.9900
C16 C17 1.521(10)
C16 H16A 0.9900
C16 H16B 0.9900
C17 C18 1.403(11)
C18 C19 1.387(10)
C18 H18 0.9500
C19 C20 1.396(10)
C19 C37 1.495(10)
C20 O2 1.404(8)
C21 C34 1.411(12)
C21 C22 1.416(11)
C22 C23 1.385(11)
C22 H22 0.9500
C23 C24 1.401(13)
C23 H23 0.9500
C24 C35 1.438(11)
C24 C25 1.440(11)
C25 C26 1.347(14)
C25 H25 0.9500
C26 C27 1.431(14)
C26 H26 0.9500
C27 C36 1.426(12)
C27 C28 1.431(13)
C28 C29 1.379(17)
C28 H28 0.9500
C29 C30 1.374(14)
C29 H29 0.9500
C30 C31 1.387(14)
C30 H30 0.9500
C31 C36 1.409(13)
C31 C32 1.413(11)
C32 C33 1.350(12)
C32 H32 0.9500
C33 C34 1.426(11)
C33 H33 0.9500
C34 C35 1.428(10)
C35 C36 1.412(12)
C37 C38 1.383(11)
C37 C50 1.420(10)
C38 C39 1.386(11)
C38 H38 0.9500
C39 C40 1.396(11)
C39 H39 0.9500
C40 C51 1.421(11)
C40 C41 1.430(11)
C41 C42 1.345(13)
C41 H41 0.9500
C42 C43 1.416(12)
C42 H42 0.9500
C43 C44 1.414(11)
C43 C52 1.436(11)
C44 C45 1.356(13)
C44 H44 0.9500
C45 C46 1.418(12)
C45 H45 0.9500
C46 C47 1.398(11)
C46 H46 0.9500
C47 C48 1.420(11)
C47 C52 1.426(12)
C48 C49 1.344(11)
C48 H48 0.9500
C49 C50 1.437(11)
C49 H49 0.9500
C50 C51 1.423(10)
C51 C52 1.430(10)
C53 N1 1.516(8)
C53 C55 1.530(11)
C53 C54 1.536(10)
C53 H53 1.0000
C54 H54A 0.9800
C54 H54B 0.9800
C54 H54C 0.9800
C55 C60 1.367(12)
C55 C56 1.377(13)
C56 C57 1.412(14)
C56 H56 0.9500
C57 C58 1.396(17)
C57 H57 0.9500
C58 C59 1.349(16)
C58 H58 0.9500
C59 C60 1.398(14)
C59 H59 0.9500
C60 H60 0.9500
C61 N1 1.501(10)
C61 C63 1.525(10)
C61 C62 1.530(13)
C61 H61 1.0000
C62 H62A 0.9800
C62 H62B 0.9800
C62 H62C 0.9800
C63 C64 1.368(14)
C63 C68 1.398(13)
C64 C65 1.371(12)
C64 H64 0.9500
C65 C66 1.365(15)
C65 H65 0.9500
C66 C67 1.367(15)
C66 H66 0.9500
C67 C68 1.389(12)
C67 H67 0.9500
C68 H68 0.9500
C69 Cl3 1.693(14)
C69 Cl2 1.737(12)
C69 H69A 0.9900
C69 H69B 0.9900
N1 P1 1.628(6)
O1 P1 1.617(5)
O2 P1 1.616(5)
P1 Au1 2.2052(19)
Cl1 Au1 2.2854(19)
